data_7222509
loop_
_publ_author_name
'Lukachuk, M.'
'Poettgen, R.'

_publ_section_title
;
 Synthesis and crystal structure of Zr5 Rh2 In4 and Hf5 Rh2 In4 - New
 ternary indides with Lu5Ni2In4-type structure
;
_journal_name_full
;
Zeitschrift fuer Naturforschung, Teil B. Anorganische Chemie, Organische 
Chemie (42,1987-)
;
_journal_page_first 1353
_journal_page_last 1358
_journal_volume 57
_journal_year 2002
_chemical_formula_sum 'Hf5 In4 Rh2'
_chemical_name_systematic 'Hf5 Rh2 In4'
_space_group_IT_number 55
_symmetry_space_group_name_Hall '-P 2 2ab'
_symmetry_space_group_name_H-M 'P b a m'
_cell_angle_alpha 90
_cell_angle_beta 90
_cell_angle_gamma 90
_cell_formula_units_Z 2
_cell_length_a 17.321
_cell_length_b 7.575
_cell_length_c 3.3336
_cell_volume 437.390
_citation_journal_id_ASTM ZNBSEN
_cod_data_source_file Lukachuk_ZNBSEN_2002_767.cif
_cod_data_source_block Hf5In4Rh2
_cod_original_cell_volume 437.3902
_cod_database_code 7222509

loop_
_symmetry_equiv_pos_as_xyz
x,y,z
-x,-y,z
x+1/2,-y+1/2,-z
-x+1/2,y+1/2,-z
-x,-y,-z
x,y,-z
-x-1/2,y-1/2,z
x-1/2,-y-1/2,z

loop_
_atom_site_label
_atom_site_type_symbol
_atom_site_fract_x
_atom_site_fract_y
_atom_site_fract_z
_atom_site_occupancy
_atom_site_U_iso_or_equiv
Hf2 Hf 0.22164 0.25887 0 1 0.0
Rh1 Rh 0.30659 0.04811 0.5 1 0.0
In1 In 0.56733 0.20086 0.5 1 0.0
In2 In 0.85107 0.06247 0.5 1 0.0
Hf1 Hf 0 0 0 1 0.0
Hf3 Hf 0.42025 0.13587 0 1 0.0
